data_1514680
loop_
_publ_author_name
'Brindle, Cheyenne S.'
'Yeung, Charles S.'
'Jacobsen, Eric N.'

_publ_section_title
;
 Chiral \b-Iodoamines by Urea-Catalyzed Iodocyclization of
 Trichloroacetimidates.
;
_journal_issue 5
_journal_name_full 'Chemical sciences journal'
_journal_page_first 2100
_journal_paper_doi 10.1039/C3SC50410G
_journal_volume 4
_journal_year 2013
_chemical_absolute_configuration ad
_chemical_formula_sum 'C12 H11 Cl4 F I N O'
_chemical_formula_weight 472.92
_chemical_name_systematic
;
?
;
_space_group_IT_number 19
_symmetry_cell_setting orthorhombic
_symmetry_space_group_name_Hall 'P 2ac 2ab'
_symmetry_space_group_name_H-M 'P 21 21 21'
_atom_sites_solution_hydrogens geom
_atom_sites_solution_primary direct
_atom_sites_solution_secondary difmap
_audit_creation_method SHELXL-97
_cell_angle_alpha 90.00
_cell_angle_beta 90.00
_cell_angle_gamma 90.00
_cell_formula_units_Z 8
_cell_length_a 9.9921(4)
_cell_length_b 17.5041(6)
_cell_length_c 18.6434(7)
_cell_measurement_reflns_used 9846
_cell_measurement_temperature 100(2)
_cell_measurement_theta_max 66.1
_cell_measurement_theta_min 5.05
_cell_volume 3260.8(2)
_computing_cell_refinement 'SAINT 7.46A (Bruker-AXS, 2009)'
_computing_data_collection 'APEX2 v2009.3.0 (Bruker-AXS, 2009)'
_computing_data_reduction 'SAINT 7.46A (Bruker-AXS, 2009)'
_computing_molecular_graphics 'Bruker SHELXTL (Sheldrick, 2008)'
_computing_publication_material 'Bruker SHELXTL (Sheldrick, 2008)'
_computing_structure_refinement 'SHELXL-97 (Sheldrick, 2008)'
_computing_structure_solution 'SHELXS-97 (Sheldrick, 2008)'
_diffrn_ambient_temperature 100(2)
_diffrn_measured_fraction_theta_full 0.998
_diffrn_measured_fraction_theta_max 0.998
_diffrn_measurement_device_type
;
Bruker D8 goniometer with CCD area detector
;
_diffrn_measurement_method 'omega and phi scans'
_diffrn_radiation_monochromator graphite
_diffrn_radiation_source 'I\mS microfocus tube'
_diffrn_radiation_type CuK\a
_diffrn_radiation_wavelength 1.54178
_diffrn_reflns_av_R_equivalents 0.1018
_diffrn_reflns_av_sigmaI/netI 0.0458
_diffrn_reflns_limit_h_max 11
_diffrn_reflns_limit_h_min -11
_diffrn_reflns_limit_k_max 20
_diffrn_reflns_limit_k_min -20
_diffrn_reflns_limit_l_max 22
_diffrn_reflns_limit_l_min -22
_diffrn_reflns_number 57065
_diffrn_reflns_theta_full 66.81
_diffrn_reflns_theta_max 66.81
_diffrn_reflns_theta_min 3.46
_exptl_absorpt_coefficient_mu 21.521
_exptl_absorpt_correction_T_max 0.5645
_exptl_absorpt_correction_T_min 0.0713
_exptl_absorpt_correction_type multi-scan
_exptl_absorpt_process_details SADABS
_exptl_crystal_colour colorless
_exptl_crystal_density_diffrn 1.927
_exptl_crystal_density_method 'not measured'
_exptl_crystal_description needle
_exptl_crystal_F_000 1824
_exptl_crystal_size_max 0.26
_exptl_crystal_size_mid 0.05
_exptl_crystal_size_min 0.03
_refine_diff_density_max 2.286
_refine_diff_density_min -0.647
_refine_diff_density_rms 0.131
_refine_ls_abs_structure_details 'Flack H D (1983), Acta Cryst. A39, 876-881'
_refine_ls_abs_structure_Flack -0.018(9)
_refine_ls_extinction_method none
_refine_ls_goodness_of_fit_ref 1.063
_refine_ls_hydrogen_treatment constr
_refine_ls_matrix_type full
_refine_ls_number_parameters 374
_refine_ls_number_reflns 5723
_refine_ls_number_restraints 22
_refine_ls_restrained_S_all 1.062
_refine_ls_R_factor_all 0.0678
_refine_ls_R_factor_gt 0.0560
_refine_ls_shift/su_max 0.001
_refine_ls_shift/su_mean 0.000
_refine_ls_structure_factor_coef Fsqd
_refine_ls_weighting_details 'calc w=1/[\s^2^(Fo^2^)+(0.0652P)^2^+12.1441P] where P=(Fo^2^+2Fc^2^)/3'
_refine_ls_weighting_scheme calc
_refine_ls_wR_factor_gt 0.1359
_refine_ls_wR_factor_ref 0.1442
_reflns_number_gt 4899
_reflns_number_total 5723
_reflns_threshold_expression >2sigma(I)
_cod_data_source_file c3sc50410g.txt
_cod_data_source_block 5c
_cod_depositor_comments
;
The following automatic conversions were performed:

'_symmetry_cell_setting' value 'Orthorhombic' changed to
'orthorhombic' according to
/usr/data/users/saulius/automatic-downloads/retrospective/RSC/lib/dictionaries/cif_core.dic
dictionary named 'cif_core.dic' version 2.4.2 from 2011-04-26.

Automatic conversion script
Id: cif_fix_values 2281 2013-09-26 08:29:07Z andrius 
;
_cod_original_sg_symbol_Hall P2ac2ab
_cod_original_sg_symbol_H-M P212121
_cod_database_code 1514680

loop_
_symmetry_equiv_pos_as_xyz
'x, y, z'
'-x+1/2, -y, z+1/2'
'x+1/2, -y+1/2, -z'
'-x, y+1/2, -z+1/2'

loop_
_atom_site_label
_atom_site_type_symbol
_atom_site_fract_x
_atom_site_fract_y
_atom_site_fract_z
_atom_site_U_iso_or_equiv
_atom_site_adp_type
_atom_site_occupancy
_atom_site_symmetry_multiplicity
_atom_site_calc_flag
_atom_site_refinement_flags
_atom_site_disorder_assembly
_atom_site_disorder_group
C1 C 0.7415(11) 0.5962(6) 0.4030(5) 0.051(2) Uani 1 1 d . . .
H1 H 0.6813 0.5598 0.4228 0.061 Uiso 1 1 calc R . .
C2 C 0.7725(13) 0.6600(6) 0.4409(5) 0.061(3) Uani 1 1 d . . .
C3 C 0.8575(13) 0.7150(6) 0.4143(6) 0.064(3) Uani 1 1 d . . .
H3 H 0.8775 0.7596 0.4414 0.077 Uiso 1 1 calc R . .
C4 C 0.9115(11) 0.7041(5) 0.3493(6) 0.058(3) Uani 1 1 d . . .
H4 H 0.9716 0.7411 0.3305 0.069 Uiso 1 1 calc R . .
C5 C 0.8810(10) 0.6402(5) 0.3092(5) 0.046(2) Uani 1 1 d . . .
H5 H 0.9180 0.6344 0.2626 0.056 Uiso 1 1 calc R . .
C6 C 0.7960(9) 0.5838(5) 0.3368(5) 0.0406(19) Uani 1 1 d . . .
C7 C 0.7509(9) 0.5146(5) 0.2916(4) 0.0405(19) Uani 1 1 d . . .
C8 C 0.8566(9) 0.4972(5) 0.2341(5) 0.044(2) Uani 1 1 d . . .
H8A H 0.9435 0.4890 0.2583 0.052 Uiso 1 1 calc R . .
H8B H 0.8661 0.5428 0.2031 0.052 Uiso 1 1 calc R . .
C9 C 0.6120(10) 0.5302(5) 0.2591(5) 0.045(2) Uani 1 1 d . . .
H9A H 0.5789 0.4831 0.2355 0.054 Uiso 1 1 calc R . .
H9B H 0.5487 0.5434 0.2980 0.054 Uiso 1 1 calc R . .
C10 C 0.6149(10) 0.5955(6) 0.2039(5) 0.054(2) Uani 1 1 d . . .
H10A H 0.6722 0.5811 0.1628 0.065 Uiso 1 1 calc R . .
H10B H 0.6526 0.6421 0.2262 0.065 Uiso 1 1 calc R . .
C11 C 0.8331(9) 0.4193(5) 0.3788(5) 0.042(2) Uani 1 1 d . . .
C12 C 0.7935(11) 0.3566(5) 0.4345(6) 0.056(3) Uani 1 1 d . . .
Cl2 Cl 0.9361(3) 0.31362(14) 0.47099(16) 0.0619(7) Uani 1 1 d . . .
Cl3 Cl 0.6856(3) 0.28857(16) 0.39844(19) 0.0768(9) Uani 1 1 d . . .
Cl4 Cl 0.7089(4) 0.4049(2) 0.50696(15) 0.0903(11) Uani 1 1 d . . .
N1 N 0.7339(7) 0.4478(4) 0.3403(4) 0.0423(16) Uani 1 1 d . . .
H1A H 0.6544 0.4264 0.3435 0.051 Uiso 1 1 calc R . .
O1 O 0.9484(6) 0.4414(4) 0.3766(3) 0.0450(15) Uani 1 1 d . . .
F1 F 0.7144(9) 0.6711(4) 0.5061(3) 0.088(2) Uani 1 1 d . . .
Cl1 Cl 0.4481(3) 0.61355(14) 0.17380(14) 0.0610(6) Uani 1 1 d . . .
I1 I 0.81798(8) 0.40125(5) 0.16734(4) 0.0687(2) Uani 1 1 d . . .
C21 C 0.2301(11) 0.5948(7) 0.3632(5) 0.056(2) Uani 1 1 d . . .
H21 H 0.1606 0.5633 0.3450 0.067 Uiso 1 1 calc R . .
C22 C 0.2635(13) 0.6603(7) 0.3285(6) 0.064(3) Uani 1 1 d . . .
C23 C 0.3632(13) 0.7074(7) 0.3546(8) 0.072(4) Uani 1 1 d . . .
H23 H 0.3830 0.7540 0.3308 0.086 Uiso 1 1 calc R . .
C24 C 0.4306(14) 0.6880(7) 0.4121(8) 0.072(3) Uani 1 1 d . . .
H24 H 0.5018 0.7192 0.4288 0.087 Uiso 1 1 calc R . .
C25 C 0.3973(12) 0.6212(5) 0.4486(6) 0.055(3) Uani 1 1 d . . .
H25 H 0.4446 0.6079 0.4909 0.066 Uiso 1 1 calc R . .
C26 C 0.2968(10) 0.5743(5) 0.4241(5) 0.049(2) Uani 1 1 d . . .
C27 C 0.2549(9) 0.5011(5) 0.4652(4) 0.0395(19) Uani 1 1 d . . .
C28 C 0.1166(11) 0.5144(5) 0.4983(5) 0.047(2) Uani 1 1 d . . .
H28A H 0.0855 0.4658 0.5198 0.056 Uiso 1 1 calc R . .
H28B H 0.0534 0.5279 0.4594 0.056 Uiso 1 1 calc R . .
C29 C 0.3569(11) 0.4765(5) 0.5212(5) 0.049(2) Uani 1 1 d U . .
H29A H 0.4469 0.4784 0.4990 0.059 Uiso 1 1 calc R . .
H29B H 0.3557 0.5142 0.5607 0.059 Uiso 1 1 calc R . .
C30 C 0.3375(10) 0.3983(6) 0.5529(6) 0.059(2) Uani 1 1 d U . .
H30A H 0.3524 0.3599 0.5148 0.070 Uiso 1 1 calc R . .
H30B H 0.2433 0.3936 0.5688 0.070 Uiso 1 1 calc R . .
Cl5 Cl 0.4399(4) 0.3768(2) 0.62422(15) 0.0854(10) Uani 1 1 d U . .
C31 C 0.3320(9) 0.4122(5) 0.3723(4) 0.0368(18) Uani 1 1 d D . .
N2 N 0.2323(7) 0.4388(4) 0.4121(4) 0.0382(15) Uani 1 1 d . A .
H2 H 0.1517 0.4193 0.4071 0.046 Uiso 1 1 calc R . .
O2 O 0.4487(6) 0.4316(4) 0.3760(3) 0.0445(14) Uani 1 1 d . A .
F2 F 0.1972(9) 0.6813(5) 0.2698(4) 0.094(2) Uani 1 1 d . . .
C32 C 0.2935(18) 0.3420(8) 0.3231(8) 0.0487(17) Uani 0.530(6) 1 d PDU A 1
Cl6 Cl 0.428(3) 0.319(3) 0.266(2) 0.0525(16) Uani 0.530(6) 1 d PDU A 1
Cl7 Cl 0.1564(7) 0.3680(5) 0.2658(4) 0.082(2) Uani 0.530(6) 1 d PDU A 1
Cl8 Cl 0.2498(9) 0.2634(4) 0.3754(4) 0.0739(15) Uani 0.530(6) 1 d PDU A 1
C32B C 0.285(2) 0.3544(9) 0.3127(9) 0.0487(17) Uani 0.470(6) 1 d PD A 2
Cl6B Cl 0.423(3) 0.312(3) 0.271(3) 0.0525(16) Uani 0.470(6) 1 d PD A 2
Cl7B Cl 0.1972(8) 0.4089(6) 0.2463(4) 0.082(2) Uani 0.470(6) 1 d PD A 2
Cl8B Cl 0.1807(10) 0.2837(4) 0.3472(4) 0.0739(15) Uani 0.470(6) 1 d PD A 2
I2 I 0.10727(8) 0.60090(4) 0.57820(4) 0.0664(2) Uani 1 1 d . . .

loop_
_atom_site_aniso_label
_atom_site_aniso_U_11
_atom_site_aniso_U_22
_atom_site_aniso_U_33
_atom_site_aniso_U_23
_atom_site_aniso_U_13
_atom_site_aniso_U_12
C1 0.074(6) 0.037(4) 0.041(5) 0.002(4) 0.005(4) 0.000(5)
C2 0.089(9) 0.062(6) 0.033(5) -0.007(4) -0.003(5) 0.017(6)
C3 0.096(9) 0.046(5) 0.050(6) -0.011(5) -0.027(6) 0.012(6)
C4 0.060(6) 0.039(5) 0.074(7) -0.002(5) 0.002(6) -0.010(5)
C5 0.052(5) 0.042(5) 0.045(5) 0.001(4) 0.006(4) -0.002(5)
C6 0.049(5) 0.032(4) 0.042(4) 0.001(3) -0.002(4) 0.006(4)
C7 0.045(5) 0.041(4) 0.036(4) 0.002(4) 0.005(4) -0.001(4)
C8 0.045(5) 0.038(5) 0.048(5) -0.003(4) 0.002(4) -0.004(4)
C9 0.047(5) 0.040(4) 0.048(5) 0.000(4) -0.002(4) 0.004(4)
C10 0.061(6) 0.051(5) 0.050(5) 0.015(5) -0.006(4) 0.011(6)
C11 0.042(5) 0.044(5) 0.041(4) -0.002(4) 0.003(4) 0.005(4)
C12 0.052(6) 0.040(5) 0.076(7) 0.014(5) -0.009(5) 0.007(5)
Cl2 0.0575(15) 0.0492(13) 0.0789(17) 0.0142(12) -0.0209(13) 0.0023(12)
Cl3 0.0664(16) 0.0567(15) 0.107(2) 0.0317(15) -0.0277(17) -0.0164(15)
Cl4 0.109(3) 0.107(2) 0.0547(14) 0.0261(17) 0.0111(15) 0.044(2)
N1 0.038(4) 0.039(4) 0.049(4) 0.003(3) -0.005(3) -0.001(3)
O1 0.039(3) 0.046(3) 0.050(4) -0.002(3) -0.005(3) 0.001(3)
F1 0.143(7) 0.075(4) 0.047(3) -0.015(3) 0.010(4) 0.012(5)
Cl1 0.0715(15) 0.0555(14) 0.0560(13) 0.0034(11) -0.0161(12) 0.0100(13)
I1 0.0678(4) 0.0645(4) 0.0738(5) -0.0339(4) -0.0056(4) 0.0067(4)
C21 0.062(6) 0.052(6) 0.054(5) 0.003(5) 0.007(5) 0.011(6)
C22 0.078(8) 0.058(6) 0.056(6) 0.017(5) 0.008(6) 0.020(6)
C23 0.068(8) 0.044(6) 0.102(10) 0.005(6) 0.040(7) 0.004(6)
C24 0.079(8) 0.050(6) 0.088(9) -0.009(6) 0.028(7) 0.003(6)
C25 0.072(7) 0.033(4) 0.060(6) -0.011(4) 0.015(5) -0.003(5)
C26 0.056(6) 0.036(4) 0.055(5) -0.005(4) 0.016(5) 0.001(4)
C27 0.043(5) 0.039(5) 0.037(4) -0.005(4) 0.001(4) -0.003(4)
C28 0.059(6) 0.038(4) 0.043(5) -0.006(4) 0.008(4) -0.004(5)
C29 0.061(6) 0.045(5) 0.040(4) -0.012(4) 0.006(4) -0.006(4)
C30 0.054(6) 0.055(5) 0.067(6) 0.014(5) 0.026(4) 0.004(6)
Cl5 0.111(3) 0.098(2) 0.0475(14) 0.0117(14) -0.0230(15) -0.016(2)
C31 0.040(5) 0.035(4) 0.035(4) -0.002(3) 0.003(3) 0.007(4)
N2 0.037(4) 0.038(4) 0.039(4) -0.012(3) 0.003(3) -0.002(3)
O2 0.042(4) 0.043(3) 0.049(4) 0.000(3) 0.007(3) 0.002(3)
F2 0.098(6) 0.098(5) 0.085(5) 0.029(4) 0.007(5) 0.014(5)
C32 0.052(5) 0.049(5) 0.045(6) -0.007(3) 0.006(2) 0.008(5)
Cl6 0.059(2) 0.053(6) 0.045(4) -0.007(2) 0.0088(11) 0.011(3)
Cl7 0.067(3) 0.119(6) 0.059(3) -0.043(3) -0.016(3) 0.033(4)
Cl8 0.104(5) 0.047(3) 0.070(4) -0.0168(19) 0.033(3) -0.020(3)
C32B 0.052(5) 0.049(5) 0.045(6) -0.007(3) 0.006(2) 0.008(5)
Cl6B 0.059(2) 0.053(6) 0.045(4) -0.007(2) 0.0088(11) 0.011(3)
Cl7B 0.067(3) 0.119(6) 0.059(3) -0.043(3) -0.016(3) 0.033(4)
Cl8B 0.104(5) 0.047(3) 0.070(4) -0.0168(19) 0.033(3) -0.020(3)
I2 0.0835(5) 0.0525(4) 0.0632(4) -0.0213(3) 0.0224(4) -0.0067(4)

loop_
_atom_type_symbol
_atom_type_description
_atom_type_scat_dispersion_real
_atom_type_scat_dispersion_imag
_atom_type_scat_source
C C 0.0181 0.0091 'International Tables Vol C Tables 4.2.6.8 and 6.1.1.4'
H H 0.0000 0.0000 'International Tables Vol C Tables 4.2.6.8 and 6.1.1.4'
Cl Cl 0.3639 0.7018 'International Tables Vol C Tables 4.2.6.8 and 6.1.1.4'
F F 0.0727 0.0534 'International Tables Vol C Tables 4.2.6.8 and 6.1.1.4'
I I -0.3257 6.8362 'International Tables Vol C Tables 4.2.6.8 and 6.1.1.4'
N N 0.0311 0.0180 'International Tables Vol C Tables 4.2.6.8 and 6.1.1.4'
O O 0.0492 0.0322 'International Tables Vol C Tables 4.2.6.8 and 6.1.1.4'

loop_
_geom_angle_atom_site_label_1
_geom_angle_atom_site_label_2
_geom_angle_atom_site_label_3
_geom_angle
C2 C1 C6 120.7(10)
C2 C1 H1 119.7
C6 C1 H1 119.7
C1 C2 F1 119.0(11)
C1 C2 C3 121.9(9)
F1 C2 C3 119.1(10)
C4 C3 C2 118.4(9)
C4 C3 H3 120.8
C2 C3 H3 120.8
C3 C4 C5 121.1(10)
C3 C4 H4 119.4
C5 C4 H4 119.4
C4 C5 C6 120.4(9)
C4 C5 H5 119.8
C6 C5 H5 119.8
C1 C6 C5 117.5(8)
C1 C6 C7 120.2(8)
C5 C6 C7 121.9(8)
N1 C7 C8 110.4(7)
N1 C7 C9 106.0(7)
C8 C7 C9 112.4(7)
N1 C7 C6 108.4(7)
C8 C7 C6 109.7(7)
C9 C7 C6 109.9(7)
C7 C8 I1 116.2(6)
C7 C8 H8A 108.2
I1 C8 H8A 108.2
C7 C8 H8B 108.2
I1 C8 H8B 108.2
H8A C8 H8B 107.4
C10 C9 C7 112.2(8)
C10 C9 H9A 109.2
C7 C9 H9A 109.2
C10 C9 H9B 109.2
C7 C9 H9B 109.2
H9A C9 H9B 107.9
C9 C10 Cl1 108.9(7)
C9 C10 H10A 109.9
Cl1 C10 H10A 109.9
C9 C10 H10B 109.9
Cl1 C10 H10B 109.9
H10A C10 H10B 108.3
O1 C11 N1 124.8(9)
O1 C11 C12 119.1(8)
N1 C11 C12 115.9(8)
C11 C12 Cl3 112.4(7)
C11 C12 Cl2 110.8(7)
Cl3 C12 Cl2 111.1(5)
C11 C12 Cl4 106.7(6)
Cl3 C12 Cl4 108.6(6)
Cl2 C12 Cl4 107.0(6)
C11 N1 C7 122.8(8)
C11 N1 H1A 118.6
C7 N1 H1A 118.6
C22 C21 C26 119.9(11)
C22 C21 H21 120.1
C26 C21 H21 120.1
F2 C22 C21 120.1(12)
F2 C22 C23 118.9(11)
C21 C22 C23 120.9(11)
C24 C23 C22 120.2(11)
C24 C23 H23 119.9
C22 C23 H23 119.9
C23 C24 C25 119.6(13)
C23 C24 H24 120.2
C25 C24 H24 120.2
C26 C25 C24 121.0(12)
C26 C25 H25 119.5
C24 C25 H25 119.5
C21 C26 C25 118.3(9)
C21 C26 C27 119.8(9)
C25 C26 C27 121.9(9)
N2 C27 C29 110.4(7)
N2 C27 C28 104.0(7)
C29 C27 C28 111.7(7)
N2 C27 C26 108.6(7)
C29 C27 C26 113.1(8)
C28 C27 C26 108.5(7)
C27 C28 I2 115.5(6)
C27 C28 H28A 108.4
I2 C28 H28A 108.4
C27 C28 H28B 108.4
I2 C28 H28B 108.4
H28A C28 H28B 107.5
C30 C29 C27 116.2(8)
C30 C29 H29A 108.2
C27 C29 H29A 108.2
C30 C29 H29B 108.2
C27 C29 H29B 108.2
H29A C29 H29B 107.4
C29 C30 Cl5 115.2(8)
C29 C30 H30A 108.5
Cl5 C30 H30A 108.5
C29 C30 H30B 108.5
Cl5 C30 H30B 108.5
H30A C30 H30B 107.5
O2 C31 N2 126.2(8)
O2 C31 C32B 120.5(10)
N2 C31 C32B 113.2(10)
O2 C31 C32 118.9(9)
N2 C31 C32 114.5(10)
C31 N2 C27 121.0(7)
C31 N2 H2 119.5
C27 N2 H2 119.5
C31 C32 Cl8 110.4(10)
C31 C32 Cl6 110(3)
Cl8 C32 Cl6 110.5(11)
C31 C32 Cl7 109.5(10)
Cl8 C32 Cl7 110.0(9)
Cl6 C32 Cl7 106.4(14)
C31 C32B Cl8B 112.1(11)
C31 C32B Cl6B 110(3)
Cl8B C32B Cl6B 109.6(15)
C31 C32B Cl7B 107.0(10)
Cl8B C32B Cl7B 110.1(10)
Cl6B C32B Cl7B 107.5(13)

loop_
_geom_bond_atom_site_label_1
_geom_bond_atom_site_label_2
_geom_bond_distance
C1 C2 1.358(14)
C1 C6 1.366(13)
C1 H1 0.9500
C2 F1 1.361(12)
C2 C3 1.376(17)
C3 C4 1.340(16)
C3 H3 0.9500
C4 C5 1.381(14)
C4 H4 0.9500
C5 C6 1.401(13)
C5 H5 0.9500
C6 C7 1.543(12)
C7 N1 1.490(11)
C7 C8 1.535(12)
C7 C9 1.539(13)
C8 I1 2.125(9)
C8 H8A 0.9900
C8 H8B 0.9900
C9 C10 1.537(12)
C9 H9A 0.9900
C9 H9B 0.9900
C10 Cl1 1.788(10)
C10 H10A 0.9900
C10 H10B 0.9900
C11 O1 1.217(11)
C11 N1 1.323(12)
C11 C12 1.561(13)
C12 Cl3 1.742(11)
C12 Cl2 1.749(10)
C12 Cl4 1.803(12)
N1 H1A 0.8800
C21 C22 1.357(16)
C21 C26 1.366(15)
C21 H21 0.9500
C22 F2 1.332(13)
C22 C23 1.382(18)
C23 C24 1.31(2)
C23 H23 0.9500
C24 C25 1.392(16)
C24 H24 0.9500
C25 C26 1.375(14)
C25 H25 0.9500
C26 C27 1.549(12)
C27 N2 1.491(10)
C27 C29 1.522(13)
C27 C28 1.532(13)
C28 I2 2.126(8)
C28 H28A 0.9900
C28 H28B 0.9900
C29 C30 1.503(14)
C29 H29A 0.9900
C29 H29B 0.9900
C30 Cl5 1.720(11)
C30 H30A 0.9900
C30 H30B 0.9900
C31 O2 1.216(11)
C31 N2 1.326(10)
C31 C32B 1.575(17)
C31 C32 1.581(16)
N2 H2 0.8800
C32 Cl8 1.742(15)
C32 Cl6 1.759(14)
C32 Cl7 1.796(15)
C32B Cl8B 1.738(16)
C32B Cl6B 1.754(15)
C32B Cl7B 1.790(16)

loop_
_geom_hbond_atom_site_label_D
_geom_hbond_atom_site_label_H
_geom_hbond_atom_site_label_A
_geom_hbond_distance_DH
_geom_hbond_distance_HA
_geom_hbond_distance_DA
_geom_hbond_angle_DHA
N1 H1A O2 0.88 2.14 2.940(10) 150.1

loop_
_geom_torsion_atom_site_label_1
_geom_torsion_atom_site_label_2
_geom_torsion_atom_site_label_3
_geom_torsion_atom_site_label_4
_geom_torsion
C6 C1 C2 F1 178.8(9)
C6 C1 C2 C3 1.0(17)
C1 C2 C3 C4 -0.6(17)
F1 C2 C3 C4 -178.4(10)
C2 C3 C4 C5 1.1(17)
C3 C4 C5 C6 -2.1(16)
C2 C1 C6 C5 -1.9(14)
C2 C1 C6 C7 -174.8(9)
C4 C5 C6 C1 2.4(14)
C4 C5 C6 C7 175.2(9)
C1 C6 C7 N1 -39.8(11)
C5 C6 C7 N1 147.6(8)
C1 C6 C7 C8 -160.4(8)
C5 C6 C7 C8 27.0(11)
C1 C6 C7 C9 75.6(10)
C5 C6 C7 C9 -97.0(10)
N1 C7 C8 I1 58.7(9)
C9 C7 C8 I1 -59.4(9)
C6 C7 C8 I1 178.1(6)
N1 C7 C9 C10 -176.9(7)
C8 C7 C9 C10 -56.2(10)
C6 C7 C9 C10 66.2(9)
C7 C9 C10 Cl1 -176.1(6)
O1 C11 C12 Cl3 -138.6(8)
N1 C11 C12 Cl3 45.6(10)
O1 C11 C12 Cl2 -13.7(11)
N1 C11 C12 Cl2 170.5(7)
O1 C11 C12 Cl4 102.4(9)
N1 C11 C12 Cl4 -73.4(9)
O1 C11 N1 C7 -3.5(14)
C12 C11 N1 C7 172.0(8)
C8 C7 N1 C11 59.5(11)
C9 C7 N1 C11 -178.6(8)
C6 C7 N1 C11 -60.7(11)
C26 C21 C22 F2 -178.8(9)
C26 C21 C22 C23 -0.8(16)
F2 C22 C23 C24 -179.6(11)
C21 C22 C23 C24 2.5(18)
C22 C23 C24 C25 -2.8(17)
C23 C24 C25 C26 1.6(16)
C22 C21 C26 C25 -0.3(15)
C22 C21 C26 C27 177.7(9)
C24 C25 C26 C21 -0.1(14)
C24 C25 C26 C27 -178.0(9)
C21 C26 C27 N2 43.9(11)
C25 C26 C27 N2 -138.2(9)
C21 C26 C27 C29 166.9(8)
C25 C26 C27 C29 -15.2(12)
C21 C26 C27 C28 -68.5(10)
C25 C26 C27 C28 109.4(10)
N2 C27 C28 I2 180.0(5)
C29 C27 C28 I2 60.8(9)
C26 C27 C28 I2 -64.5(8)
N2 C27 C29 C30 -46.5(11)
C28 C27 C29 C30 68.8(10)
C26 C27 C29 C30 -168.4(8)
C27 C29 C30 Cl5 -171.7(7)
O2 C31 N2 C27 3.4(14)
C32B C31 N2 C27 -172.4(9)
C32 C31 N2 C27 175.6(9)
C29 C27 N2 C31 -60.3(10)
C28 C27 N2 C31 179.7(7)
C26 C27 N2 C31 64.3(10)
O2 C31 C32 Cl8 108.5(12)
N2 C31 C32 Cl8 -64.3(13)
C32B C31 C32 Cl8 -150(7)
O2 C31 C32 Cl6 -13.7(16)
N2 C31 C32 Cl6 173.5(11)
C32B C31 C32 Cl6 88(6)
O2 C31 C32 Cl7 -130.2(10)
N2 C31 C32 Cl7 57.0(12)
C32B C31 C32 Cl7 -29(6)
O2 C31 C32B Cl8B 134.4(11)
N2 C31 C32B Cl8B -49.5(14)
C32 C31 C32B Cl8B 50(6)
O2 C31 C32B Cl6B 12.0(16)
N2 C31 C32B Cl6B -172.0(12)
C32 C31 C32B Cl6B -73(6)
O2 C31 C32B Cl7B -104.7(13)
N2 C31 C32B Cl7B 71.3(12)
C32 C31 C32B Cl7B 171(7)
